data_7707699
loop_
_publ_author_name
'Laiwattanapaisarn, Nattiya'
'Virachotikul, Arnut'
'Phomphrai, Khamphee'

_publ_section_title
;
 Cycloaddition of carbon dioxide to epoxides by highly active constrained
 aluminum chloride complexes.
;
_journal_issue 32
_journal_name_full 'Dalton transactions (Cambridge, England : 2003)'
_journal_page_first 11039
_journal_page_last 11048
_journal_paper_doi 10.1039/d1dt01903a
_journal_volume 50
_journal_year 2021
_chemical_formula_moiety 'C23 H25 Al N2 O3'
_chemical_formula_sum 'C23 H25 Al N2 O3'
_chemical_formula_weight 404.43
_chemical_properties_physical Air-sensitive,Moisture-sensitive
_space_group_crystal_system monoclinic
_space_group_IT_number 15
_space_group_name_Hall '-C 2yc'
_space_group_name_H-M_alt 'C 1 2/c 1'
_atom_sites_solution_hydrogens geom
_audit_creation_date 2019-02-15
_audit_creation_method
;
Olex2 1.2
(compiled 2018.05.29 svn.r3508 for OlexSys, GUI svn.r5506)
;
_audit_update_record
;
2021-05-26 deposited with the CCDC.	2021-06-17 downloaded from the CCDC.
;
_cell_angle_alpha 90
_cell_angle_beta 107.4020(10)
_cell_angle_gamma 90
_cell_formula_units_Z 8
_cell_length_a 22.8129(8)
_cell_length_b 15.1936(5)
_cell_length_c 13.9917(4)
_cell_measurement_reflns_used 9807
_cell_measurement_temperature 100
_cell_measurement_theta_max 26.430
_cell_measurement_theta_min 2.420
_cell_volume 4627.7(3)
_computing_cell_refinement 'SAINT V8.38A (?, 2016)'
_computing_data_reduction 'SAINT V8.38A (?, 2016)'
_computing_molecular_graphics 'Olex2 (Dolomanov et al., 2009)'
_computing_publication_material 'Olex2 (Dolomanov et al., 2009)'
_computing_structure_refinement 'ShelXL (Sheldrick, 2015)'
_computing_structure_solution 'SHELXT 2014/5 (Sheldrick, 2014)'
_diffrn_ambient_temperature 100
_diffrn_measured_fraction_theta_full 0.995
_diffrn_measured_fraction_theta_max 0.994
_diffrn_measurement_device_type 'Bruker APEX-II CCD'
_diffrn_measurement_method '\f and \w scans'
_diffrn_radiation_type MoK\a
_diffrn_radiation_wavelength 0.71073
_diffrn_reflns_av_R_equivalents 0.0304
_diffrn_reflns_av_unetI/netI 0.0173
_diffrn_reflns_Laue_measured_fraction_full 0.995
_diffrn_reflns_Laue_measured_fraction_max 0.994
_diffrn_reflns_limit_h_max 28
_diffrn_reflns_limit_h_min -28
_diffrn_reflns_limit_k_max 18
_diffrn_reflns_limit_k_min -18
_diffrn_reflns_limit_l_max 16
_diffrn_reflns_limit_l_min -17
_diffrn_reflns_number 36235
_diffrn_reflns_point_group_measured_fraction_full 0.995
_diffrn_reflns_point_group_measured_fraction_max 0.994
_diffrn_reflns_theta_full 25.242
_diffrn_reflns_theta_max 26.442
_diffrn_reflns_theta_min 2.681
_diffrn_standards_number 0
_exptl_absorpt_coefficient_mu 0.112
_exptl_absorpt_correction_T_max 0.7454
_exptl_absorpt_correction_T_min 0.6648
_exptl_absorpt_correction_type multi-scan
_exptl_absorpt_process_details
'SADABS-2016/2 (Bruker,2016/2) was used for absorption correction. wR2(int) was 0.0989 before and 0.0492 after correction. The Ratio of minimum to maximum transmission is 0.8919. The \l/2 correction factor is Not present.'
_exptl_crystal_colour colourless
_exptl_crystal_colour_primary colourless
_exptl_crystal_density_diffrn 1.161
_exptl_crystal_description block
_exptl_crystal_F_000 1712
_exptl_crystal_size_max 0.22
_exptl_crystal_size_mid 0.22
_exptl_crystal_size_min 0.18
_refine_diff_density_max 0.243
_refine_diff_density_min -0.252
_refine_diff_density_rms 0.038
_refine_ls_extinction_method none
_refine_ls_goodness_of_fit_ref 1.030
_refine_ls_hydrogen_treatment constr
_refine_ls_matrix_type full
_refine_ls_number_parameters 264
_refine_ls_number_reflns 4739
_refine_ls_number_restraints 0
_refine_ls_restrained_S_all 1.030
_refine_ls_R_factor_all 0.0378
_refine_ls_R_factor_gt 0.0336
_refine_ls_shift/su_max 0.001
_refine_ls_shift/su_mean 0.000
_refine_ls_structure_factor_coef Fsqd
_refine_ls_weighting_details 'w=1/[\s^2^(Fo^2^)+(0.0352P)^2^+4.6474P] where P=(Fo^2^+2Fc^2^)/3'
_refine_ls_weighting_scheme calc
_refine_ls_wR_factor_gt 0.0830
_refine_ls_wR_factor_ref 0.0855
_reflns_Friedel_coverage 0.000
_reflns_number_gt 4285
_reflns_number_total 4739
_reflns_threshold_expression 'I > 2\s(I)'
_cod_data_source_file d1dt01903a2.cif
_cod_data_source_block kpav1_0m_a_sq
_cod_depositor_comments 'Adding full bibliography for 7707698--7707700.cif.'
_cod_database_code 7707699
_shelx_shelxl_version_number 2018/3
_shelx_space_group_comment
;
The symmetry employed for this shelxl refinement is uniquely defined
by the following loop, which should always be used as a source of
symmetry information in preference to the above space-group names.
They are only intended as comments.
;
_shelx_estimated_absorpt_t_max 0.980
_shelx_estimated_absorpt_t_min 0.976
_olex2_refinement_description
;
1. Fixed Uiso
 At 1.2 times of:
  All C(H) groups, All C(H,H) groups
 At 1.5 times of:
  All C(H,H,H) groups
2.a Ternary CH refined with riding coordinates:
 C21(H21)
2.b Secondary CH2 refined with riding coordinates:
 C8(H8A,H8B), C11(H11A,H11B), C10(H10A,H10B), C7(H7A,H7B), C13(H13A,H13B),
 C14(H14A,H14B)
2.c Aromatic/amide H refined with riding coordinates:
 C19(H19), C2(H2), C18(H18), C3(H3), C4(H4), C17(H17)
2.d Idealised Me refined as rotating group:
 C23(H23A,H23B,H23C), C22(H22A,H22B,H22C)
;
_platon_squeeze_void_probe_radius 1.20
_olex2_submission_special_instructions 'No special instructions were received'

loop_
_space_group_symop_operation_xyz
'x, y, z'
'-x, y, -z+1/2'
'x+1/2, y+1/2, z'
'-x+1/2, y+1/2, -z+1/2'
'-x, -y, -z'
'x, -y, z-1/2'
'-x+1/2, -y+1/2, -z'
'x+1/2, -y+1/2, z-1/2'

loop_
_atom_site_label
_atom_site_type_symbol
_atom_site_fract_x
_atom_site_fract_y
_atom_site_fract_z
_atom_site_U_iso_or_equiv
_atom_site_adp_type
_atom_site_occupancy
_atom_site_site_symmetry_order
_atom_site_calc_flag
_atom_site_refinement_flags_posn
_atom_site_refinement_flags_adp
_atom_site_refinement_flags_occupancy
_atom_site_disorder_assembly
_atom_site_disorder_group
Al01 Al 0.64828(2) 0.47581(2) 0.48597(3) 0.01818(10) Uani 1 1 d . . . . .
O2 O 0.64651(4) 0.42015(6) 0.37021(6) 0.02133(19) Uani 1 1 d . . . . .
O3 O 0.72018(4) 0.51583(6) 0.55196(6) 0.02268(19) Uani 1 1 d . . . . .
O1 O 0.60942(4) 0.56722(6) 0.40691(6) 0.0234(2) Uani 1 1 d . . . . .
N2 N 0.65929(5) 0.35998(7) 0.55961(7) 0.0199(2) Uani 1 1 d . . . . .
N1 N 0.59580(5) 0.49229(7) 0.57907(7) 0.0190(2) Uani 1 1 d . . . . .
C12 C 0.66633(5) 0.28345(8) 0.52500(9) 0.0194(2) Uani 1 1 d . . . . .
C6 C 0.55352(5) 0.63080(8) 0.50782(9) 0.0203(2) Uani 1 1 d . . . . .
C9 C 0.56179(5) 0.56038(8) 0.57909(8) 0.0192(2) Uani 1 1 d . . . . .
C1 C 0.57728(6) 0.63345(8) 0.42613(9) 0.0211(2) Uani 1 1 d . . . . .
C20 C 0.65877(5) 0.33780(8) 0.35121(9) 0.0200(2) Uani 1 1 d . . . . .
C5 C 0.51839(6) 0.69854(9) 0.53057(9) 0.0237(3) Uani 1 1 d . . . . .
C16 C 0.66665(5) 0.27120(8) 0.42332(9) 0.0201(2) Uani 1 1 d . . . . .
C8 C 0.52603(6) 0.58112(9) 0.65123(9) 0.0224(3) Uani 1 1 d . . . . .
H8A H 0.552909 0.578087 0.721310 0.027 Uiso 1 1 calc R . . . .
H8B H 0.491604 0.539226 0.642772 0.027 Uiso 1 1 calc R . . . .
C11 C 0.65841(6) 0.37130(8) 0.66323(9) 0.0229(3) Uani 1 1 d . . . . .
H11A H 0.695881 0.402338 0.703220 0.027 Uiso 1 1 calc R . . . .
H11B H 0.656374 0.313407 0.694551 0.027 Uiso 1 1 calc R . . . .
C10 C 0.60145(6) 0.42553(8) 0.65805(9) 0.0218(3) Uani 1 1 d . . . . .
H10A H 0.564572 0.387414 0.641398 0.026 Uiso 1 1 calc R . . . .
H10B H 0.605743 0.454369 0.723239 0.026 Uiso 1 1 calc R . . . .
C15 C 0.67663(6) 0.18296(8) 0.40492(10) 0.0244(3) Uani 1 1 d . . . . .
C19 C 0.66320(6) 0.31188(9) 0.25709(9) 0.0242(3) Uani 1 1 d . . . . .
H19 H 0.659007 0.354369 0.205667 0.029 Uiso 1 1 calc R . . . .
C7 C 0.50166(6) 0.67583(9) 0.62446(10) 0.0274(3) Uani 1 1 d . . . . .
H7A H 0.456603 0.678140 0.611814 0.033 Uiso 1 1 calc R . . . .
H7B H 0.521392 0.717150 0.679366 0.033 Uiso 1 1 calc R . . . .
C2 C 0.56365(7) 0.70907(9) 0.36605(10) 0.0285(3) Uani 1 1 d . . . . .
H2 H 0.578182 0.714280 0.309371 0.034 Uiso 1 1 calc R . . . .
C18 C 0.67373(6) 0.22405(9) 0.23926(10) 0.0287(3) Uani 1 1 d . . . . .
H18 H 0.676465 0.208068 0.175094 0.034 Uiso 1 1 calc R . . . .
C13 C 0.67569(6) 0.19494(8) 0.57714(10) 0.0240(3) Uani 1 1 d . . . . .
H13A H 0.640339 0.180292 0.601481 0.029 Uiso 1 1 calc R . . . .
H13B H 0.713554 0.195096 0.634790 0.029 Uiso 1 1 calc R . . . .
C21 C 0.74207(6) 0.60301(8) 0.55580(10) 0.0269(3) Uani 1 1 d . . . . .
H21 H 0.708156 0.644135 0.557402 0.032 Uiso 1 1 calc R . . . .
C3 C 0.52896(7) 0.77640(9) 0.38917(10) 0.0330(3) Uani 1 1 d . . . . .
H3 H 0.520743 0.827236 0.347762 0.040 Uiso 1 1 calc R . . . .
C4 C 0.50557(7) 0.77248(9) 0.47102(10) 0.0313(3) Uani 1 1 d . . . . .
H4 H 0.481700 0.819238 0.484920 0.038 Uiso 1 1 calc R . . . .
C14 C 0.68115(7) 0.12813(9) 0.49674(10) 0.0288(3) Uani 1 1 d . . . . .
H14A H 0.720965 0.096747 0.518848 0.035 Uiso 1 1 calc R . . . .
H14B H 0.647493 0.084376 0.483065 0.035 Uiso 1 1 calc R . . . .
C17 C 0.68044(7) 0.15839(9) 0.31159(10) 0.0300(3) Uani 1 1 d . . . . .
H17 H 0.687382 0.098853 0.297275 0.036 Uiso 1 1 calc R . . . .
C23 C 0.76227(9) 0.62392(10) 0.46413(13) 0.0421(4) Uani 1 1 d . . . . .
H23A H 0.795332 0.583730 0.461422 0.063 Uiso 1 1 calc GR . . . .
H23B H 0.777123 0.684739 0.468307 0.063 Uiso 1 1 calc GR . . . .
H23C H 0.727355 0.616761 0.403570 0.063 Uiso 1 1 calc GR . . . .
C22 C 0.79454(8) 0.61454(11) 0.65147(13) 0.0445(4) Uani 1 1 d . . . . .
H22A H 0.780795 0.597893 0.708976 0.067 Uiso 1 1 calc GR . . . .
H22B H 0.807727 0.676207 0.658121 0.067 Uiso 1 1 calc GR . . . .
H22C H 0.829009 0.576969 0.649186 0.067 Uiso 1 1 calc GR . . . .

loop_
_atom_site_aniso_label
_atom_site_aniso_U_11
_atom_site_aniso_U_22
_atom_site_aniso_U_33
_atom_site_aniso_U_23
_atom_site_aniso_U_13
_atom_site_aniso_U_12
Al01 0.02635(19) 0.01766(18) 0.01246(17) 0.00173(13) 0.00875(14) 0.00447(14)
O2 0.0317(5) 0.0202(4) 0.0138(4) 0.0010(3) 0.0094(3) 0.0070(4)
O3 0.0306(5) 0.0185(4) 0.0201(4) 0.0018(3) 0.0095(4) 0.0004(3)
O1 0.0358(5) 0.0217(4) 0.0160(4) 0.0035(3) 0.0125(4) 0.0104(4)
N2 0.0251(5) 0.0216(5) 0.0142(5) 0.0023(4) 0.0079(4) 0.0037(4)
N1 0.0253(5) 0.0207(5) 0.0120(4) 0.0011(4) 0.0070(4) 0.0021(4)
C12 0.0187(6) 0.0202(6) 0.0197(6) 0.0034(5) 0.0065(5) 0.0025(4)
C6 0.0221(6) 0.0222(6) 0.0151(5) -0.0023(5) 0.0034(5) 0.0033(5)
C9 0.0203(6) 0.0241(6) 0.0131(5) -0.0037(5) 0.0048(4) 0.0003(5)
C1 0.0267(6) 0.0206(6) 0.0158(5) -0.0007(5) 0.0061(5) 0.0045(5)
C20 0.0203(6) 0.0220(6) 0.0183(6) -0.0014(5) 0.0067(5) 0.0048(5)
C5 0.0257(6) 0.0265(6) 0.0181(6) -0.0047(5) 0.0052(5) 0.0054(5)
C16 0.0200(6) 0.0215(6) 0.0198(6) -0.0008(5) 0.0075(5) 0.0034(5)
C8 0.0218(6) 0.0304(7) 0.0163(6) -0.0034(5) 0.0076(5) 0.0023(5)
C11 0.0329(7) 0.0243(6) 0.0130(5) 0.0042(5) 0.0091(5) 0.0059(5)
C10 0.0298(6) 0.0236(6) 0.0142(5) 0.0031(5) 0.0102(5) 0.0026(5)
C15 0.0242(6) 0.0216(6) 0.0288(7) -0.0002(5) 0.0102(5) 0.0031(5)
C19 0.0271(6) 0.0293(7) 0.0171(6) -0.0001(5) 0.0078(5) 0.0074(5)
C7 0.0278(7) 0.0340(7) 0.0222(6) -0.0029(5) 0.0102(5) 0.0084(6)
C2 0.0425(8) 0.0253(7) 0.0199(6) 0.0028(5) 0.0128(6) 0.0083(6)
C18 0.0320(7) 0.0331(7) 0.0227(6) -0.0086(5) 0.0106(5) 0.0062(6)
C13 0.0275(6) 0.0201(6) 0.0263(6) 0.0060(5) 0.0107(5) 0.0049(5)
C21 0.0379(7) 0.0193(6) 0.0288(7) -0.0023(5) 0.0178(6) -0.0010(5)
C3 0.0497(9) 0.0230(7) 0.0263(7) 0.0038(5) 0.0113(6) 0.0125(6)
C4 0.0409(8) 0.0262(7) 0.0268(7) -0.0027(5) 0.0100(6) 0.0139(6)
C14 0.0354(7) 0.0198(6) 0.0342(7) 0.0023(5) 0.0150(6) 0.0033(5)
C17 0.0369(7) 0.0229(7) 0.0328(7) -0.0073(6) 0.0145(6) 0.0043(6)
C23 0.0646(11) 0.0282(8) 0.0474(9) 0.0049(7) 0.0377(8) -0.0010(7)
C22 0.0499(10) 0.0370(9) 0.0447(9) -0.0104(7) 0.0114(8) -0.0137(7)

loop_
_atom_type_symbol
_atom_type_description
_atom_type_scat_dispersion_real
_atom_type_scat_dispersion_imag
_atom_type_scat_source
C C 0.0033 0.0016 'International Tables Vol C Tables 4.2.6.8 and 6.1.1.4'
H H 0.0000 0.0000 'International Tables Vol C Tables 4.2.6.8 and 6.1.1.4'
Al Al 0.0645 0.0514 'International Tables Vol C Tables 4.2.6.8 and 6.1.1.4'
N N 0.0061 0.0033 'International Tables Vol C Tables 4.2.6.8 and 6.1.1.4'
O O 0.0106 0.0060 'International Tables Vol C Tables 4.2.6.8 and 6.1.1.4'

loop_
_geom_angle_atom_site_label_1
_geom_angle_atom_site_label_2
_geom_angle_atom_site_label_3
_geom_angle
_geom_angle_site_symmetry_1
_geom_angle_site_symmetry_3
_geom_angle_publ_flag
O2 Al01 O1 86.38(4) . . ?
O2 Al01 N2 90.88(4) . . ?
O2 Al01 N1 140.25(5) . . ?
O3 Al01 O2 113.78(4) . . ?
O3 Al01 O1 105.41(4) . . ?
O3 Al01 N2 94.62(4) . . ?
O3 Al01 N1 105.10(4) . . ?
O1 Al01 N2 159.15(5) . . ?
O1 Al01 N1 91.28(4) . . ?
N2 Al01 N1 77.71(4) . . ?
C20 O2 Al01 131.92(8) . . ?
C21 O3 Al01 128.11(8) . . ?
C1 O1 Al01 130.82(8) . . ?
C12 N2 Al01 127.32(8) . . ?
C12 N2 C11 121.19(10) . . ?
C11 N2 Al01 111.49(8) . . ?
C9 N1 Al01 124.58(8) . . ?
C9 N1 C10 117.86(10) . . ?
C10 N1 Al01 117.32(8) . . ?
N2 C12 C16 121.82(11) . . ?
N2 C12 C13 129.50(11) . . ?
C16 C12 C13 108.68(10) . . ?
C1 C6 C9 125.74(11) . . ?
C5 C6 C9 110.83(11) . . ?
C5 C6 C1 123.44(11) . . ?
N1 C9 C6 123.37(11) . . ?
N1 C9 C8 127.72(11) . . ?
C6 C9 C8 108.90(10) . . ?
O1 C1 C6 121.15(11) . . ?
O1 C1 C2 122.67(11) . . ?
C2 C1 C6 116.16(11) . . ?
O2 C20 C16 121.73(10) . . ?
O2 C20 C19 122.03(11) . . ?
C16 C20 C19 116.22(11) . . ?
C6 C5 C7 109.89(11) . . ?
C4 C5 C6 119.68(12) . . ?
C4 C5 C7 130.41(12) . . ?
C20 C16 C12 125.56(11) . . ?
C15 C16 C12 110.87(11) . . ?
C15 C16 C20 123.58(11) . . ?
C9 C8 H8A 110.7 . . ?
C9 C8 H8B 110.7 . . ?
C9 C8 C7 105.03(10) . . ?
H8A C8 H8B 108.8 . . ?
C7 C8 H8A 110.7 . . ?
C7 C8 H8B 110.7 . . ?
N2 C11 H11A 110.5 . . ?
N2 C11 H11B 110.5 . . ?
N2 C11 C10 106.29(9) . . ?
H11A C11 H11B 108.7 . . ?
C10 C11 H11A 110.5 . . ?
C10 C11 H11B 110.5 . . ?
N1 C10 C11 106.84(9) . . ?
N1 C10 H10A 110.4 . . ?
N1 C10 H10B 110.4 . . ?
C11 C10 H10A 110.4 . . ?
C11 C10 H10B 110.4 . . ?
H10A C10 H10B 108.6 . . ?
C16 C15 C14 110.27(11) . . ?
C17 C15 C16 119.47(12) . . ?
C17 C15 C14 130.26(12) . . ?
C20 C19 H19 120.0 . . ?
C18 C19 C20 120.06(12) . . ?
C18 C19 H19 120.0 . . ?
C5 C7 C8 104.86(10) . . ?
C5 C7 H7A 110.8 . . ?
C5 C7 H7B 110.8 . . ?
C8 C7 H7A 110.8 . . ?
C8 C7 H7B 110.8 . . ?
H7A C7 H7B 108.9 . . ?
C1 C2 H2 119.9 . . ?
C3 C2 C1 120.22(12) . . ?
C3 C2 H2 119.9 . . ?
C19 C18 H18 118.6 . . ?
C19 C18 C17 122.86(12) . . ?
C17 C18 H18 118.6 . . ?
C12 C13 H13A 110.7 . . ?
C12 C13 H13B 110.7 . . ?
C12 C13 C14 105.23(10) . . ?
H13A C13 H13B 108.8 . . ?
C14 C13 H13A 110.7 . . ?
C14 C13 H13B 110.7 . . ?
O3 C21 H21 108.7 . . ?
O3 C21 C23 110.92(11) . . ?
O3 C21 C22 108.62(11) . . ?
C23 C21 H21 108.7 . . ?
C22 C21 H21 108.7 . . ?
C22 C21 C23 111.26(13) . . ?
C2 C3 H3 118.6 . . ?
C2 C3 C4 122.78(13) . . ?
C4 C3 H3 118.6 . . ?
C5 C4 C3 117.72(12) . . ?
C5 C4 H4 121.1 . . ?
C3 C4 H4 121.1 . . ?
C15 C14 C13 104.89(10) . . ?
C15 C14 H14A 110.8 . . ?
C15 C14 H14B 110.8 . . ?
C13 C14 H14A 110.8 . . ?
C13 C14 H14B 110.8 . . ?
H14A C14 H14B 108.8 . . ?
C15 C17 C18 117.79(12) . . ?
C15 C17 H17 121.1 . . ?
C18 C17 H17 121.1 . . ?
C21 C23 H23A 109.5 . . ?
C21 C23 H23B 109.5 . . ?
C21 C23 H23C 109.5 . . ?
H23A C23 H23B 109.5 . . ?
H23A C23 H23C 109.5 . . ?
H23B C23 H23C 109.5 . . ?
C21 C22 H22A 109.5 . . ?
C21 C22 H22B 109.5 . . ?
C21 C22 H22C 109.5 . . ?
H22A C22 H22B 109.5 . . ?
H22A C22 H22C 109.5 . . ?
H22B C22 H22C 109.5 . . ?

loop_
_geom_bond_atom_site_label_1
_geom_bond_atom_site_label_2
_geom_bond_distance
_geom_bond_site_symmetry_2
_geom_bond_publ_flag
Al01 O2 1.8168(9) . ?
Al01 O3 1.7340(10) . ?
Al01 O1 1.8307(9) . ?
Al01 N2 2.0167(11) . ?
Al01 N1 2.0311(10) . ?
O2 C20 1.3262(15) . ?
O3 C21 1.4110(15) . ?
O1 C1 1.3194(15) . ?
N2 C12 1.2880(16) . ?
N2 C11 1.4662(14) . ?
N1 C9 1.2932(16) . ?
N1 C10 1.4770(15) . ?
C12 C16 1.4370(16) . ?
C12 C13 1.5142(16) . ?
C6 C9 1.4360(17) . ?
C6 C1 1.4044(17) . ?
C6 C5 1.3984(17) . ?
C9 C8 1.5087(16) . ?
C1 C2 1.4025(18) . ?
C20 C16 1.4021(17) . ?
C20 C19 1.4068(16) . ?
C5 C7 1.5134(17) . ?
C5 C4 1.3770(19) . ?
C16 C15 1.3966(17) . ?
C8 H8A 0.9900 . ?
C8 H8B 0.9900 . ?
C8 C7 1.5478(18) . ?
C11 H11A 0.9900 . ?
C11 H11B 0.9900 . ?
C11 C10 1.5219(17) . ?
C10 H10A 0.9900 . ?
C10 H10B 0.9900 . ?
C15 C14 1.5087(18) . ?
C15 C17 1.3857(18) . ?
C19 H19 0.9500 . ?
C19 C18 1.3915(19) . ?
C7 H7A 0.9900 . ?
C7 H7B 0.9900 . ?
C2 H2 0.9500 . ?
C2 C3 1.3893(19) . ?
C18 H18 0.9500 . ?
C18 C17 1.396(2) . ?
C13 H13A 0.9900 . ?
C13 H13B 0.9900 . ?
C13 C14 1.5477(18) . ?
C21 H21 1.0000 . ?
C21 C23 1.5205(18) . ?
C21 C22 1.515(2) . ?
C3 H3 0.9500 . ?
C3 C4 1.402(2) . ?
C4 H4 0.9500 . ?
C14 H14A 0.9900 . ?
C14 H14B 0.9900 . ?
C17 H17 0.9500 . ?
C23 H23A 0.9800 . ?
C23 H23B 0.9800 . ?
C23 H23C 0.9800 . ?
C22 H22A 0.9800 . ?
C22 H22B 0.9800 . ?
C22 H22C 0.9800 . ?

loop_
_platon_squeeze_void_nr
_platon_squeeze_void_average_x
_platon_squeeze_void_average_y
_platon_squeeze_void_average_z
_platon_squeeze_void_volume
_platon_squeeze_void_count_electrons
_platon_squeeze_void_content
1 0.500 0.000 0.012 402 101 ' '
2 1.000 0.500 0.024 402 101 ' '
